data_7240630
loop_
_publ_author_name
'Bryndal, Iwona'
'Drozd, Marek'
'Lis, Tadeusz'
'Zar\;eba, Jan Kazimierz'
'Ratajczak, Henryk'

_publ_section_title
;
 Structural diversity of hydrogen-bonded complexes comprising phenol-based
 and pyridine-based components: NLO properties, crystallographic and
 spectroscopic studies
;
_journal_name_full CrystEngComm
_journal_paper_doi 10.1039/D0CE00606H
_journal_year 2020
_chemical_formula_moiety 'C6 H4 N2 O5'
_chemical_formula_sum 'C6 H4 N2 O5'
_chemical_formula_weight 184.11
_chemical_name_common 2,5-Dinitrophenol
_chemical_name_systematic 2,5-Dinitrophenol
_space_group_crystal_system monoclinic
_space_group_IT_number 4
_space_group_name_Hall 'P 2yb'
_space_group_name_H-M_alt 'P 1 21 1'
_atom_sites_solution_hydrogens geom
_atom_sites_solution_primary direct
_atom_sites_solution_secondary difmap
_audit_creation_method SHELXL-2018/1
_audit_update_record
;
2020-03-19 deposited with the CCDC.	2020-06-04 downloaded from the CCDC.
;
_cell_angle_alpha 90
_cell_angle_beta 99.28(5)
_cell_angle_gamma 90
_cell_formula_units_Z 2
_cell_length_a 5.4780(15)
_cell_length_b 5.2268(15)
_cell_length_c 12.296(3)
_cell_measurement_reflns_used 630
_cell_measurement_temperature 100(2)
_cell_measurement_theta_max 28.751
_cell_measurement_theta_min 3.351
_cell_volume 347.46(17)
_computing_cell_refinement
;
CrysAlisPro, Oxford Diffraction Ltd.,
Version 1.171.36.20 (release 27-06-2012 CrysAlis171 .NET)
(compiled Jul 11 2012,15:38:31)
;
_computing_data_collection
;
CrysAlisPro, Oxford Diffraction Ltd.,
Version 1.171.36.20 (release 27-06-2012 CrysAlis171 .NET)
(compiled Jul 11 2012,15:38:31)
;
_computing_data_reduction
;
CrysAlisPro, Oxford Diffraction Ltd.,
Version 1.171.36.20 (release 27-06-2012 CrysAlis171 .NET)
(compiled Jul 11 2012,15:38:31)
;
_computing_structure_refinement 'SHELXL-2018/1 (Sheldrick, 2015)'
_computing_structure_solution 'SHELXS-97 (Sheldrick, 2008)'
_diffrn_ambient_temperature 100(2)
_diffrn_detector_area_resol_mean 8.3359
_diffrn_measured_fraction_theta_full 0.975
_diffrn_measured_fraction_theta_max 0.899
_diffrn_measurement_device_type 'Xcalibur, Sapphire2, large Be window'
_diffrn_measurement_method '\w scans'
_diffrn_radiation_monochromator graphite
_diffrn_radiation_type MoK\a
_diffrn_radiation_wavelength 0.71073
_diffrn_reflns_av_R_equivalents 0.0476
_diffrn_reflns_av_unetI/netI 0.0856
_diffrn_reflns_Laue_measured_fraction_full 0.975
_diffrn_reflns_Laue_measured_fraction_max 0.899
_diffrn_reflns_limit_h_max 7
_diffrn_reflns_limit_h_min -5
_diffrn_reflns_limit_k_max 7
_diffrn_reflns_limit_k_min -4
_diffrn_reflns_limit_l_max 16
_diffrn_reflns_limit_l_min -16
_diffrn_reflns_number 1693
_diffrn_reflns_point_group_measured_fraction_full 0.652
_diffrn_reflns_point_group_measured_fraction_max 0.592
_diffrn_reflns_theta_full 25.500
_diffrn_reflns_theta_max 28.815
_diffrn_reflns_theta_min 3.358
_diffrn_source 'Enhance (Mo) X-ray Source'
_exptl_absorpt_coefficient_mu 0.157
_exptl_absorpt_correction_type none
_exptl_crystal_colour yellow
_exptl_crystal_density_diffrn 1.760
_exptl_crystal_description plate
_exptl_crystal_F_000 188
_exptl_crystal_size_max 0.150
_exptl_crystal_size_mid 0.150
_exptl_crystal_size_min 0.040
_refine_diff_density_max 0.383
_refine_diff_density_min -0.401
_refine_diff_density_rms 0.096
_refine_ls_abs_structure_details
;
 Flack x determined using 81 quotients [(I+)-(I-)]/[(I+)+(I-)]
 (Parsons, Flack and Wagner, Acta Cryst. B69 (2013) 249-259).
;
_refine_ls_abs_structure_Flack -9.6(10)
_refine_ls_extinction_method none
_refine_ls_goodness_of_fit_ref 1.108
_refine_ls_hydrogen_treatment constr
_refine_ls_matrix_type full
_refine_ls_number_parameters 119
_refine_ls_number_reflns 1072
_refine_ls_number_restraints 1
_refine_ls_restrained_S_all 1.108
_refine_ls_R_factor_all 0.1033
_refine_ls_R_factor_gt 0.0771
_refine_ls_shift/su_max 0.000
_refine_ls_shift/su_mean 0.000
_refine_ls_structure_factor_coef Fsqd
_refine_ls_weighting_details 'w=1/[\s^2^(Fo^2^)+(0.0955P)^2^] where P=(Fo^2^+2Fc^2^)/3'
_refine_ls_weighting_scheme calc
_refine_ls_wR_factor_gt 0.1764
_refine_ls_wR_factor_ref 0.2074
_reflns_Friedel_coverage 0.191
_reflns_Friedel_fraction_full 0.242
_reflns_Friedel_fraction_max 0.213
_reflns_number_gt 797
_reflns_number_total 1072
_reflns_threshold_expression 'I > 2\s(I)'
_cod_data_source_file d0ce00606h2.cif
_cod_data_source_block 34LGF1
_cod_original_sg_symbol_H-M 'P 21'
_cod_database_code 7240630
_shelx_shelxl_version_number 2018/1
_shelx_space_group_comment
;
The symmetry employed for this shelxl refinement is uniquely defined
by the following loop, which should always be used as a source of
symmetry information in preference to the above space-group names.
They are only intended as comments.
;
_shelx_estimated_absorpt_t_min 0.977
_shelx_estimated_absorpt_t_max 0.994

loop_
_space_group_symop_operation_xyz
'x, y, z'
'-x, y+1/2, -z'

loop_
_atom_site_label
_atom_site_type_symbol
_atom_site_fract_x
_atom_site_fract_y
_atom_site_fract_z
_atom_site_U_iso_or_equiv
_atom_site_adp_type
_atom_site_occupancy
_atom_site_site_symmetry_order
_atom_site_calc_flag
_atom_site_refinement_flags_posn
_atom_site_refinement_flags_adp
_atom_site_refinement_flags_occupancy
_atom_site_disorder_assembly
_atom_site_disorder_group
C1 C 0.1638(10) 0.6864(12) 0.3334(5) 0.0253(14) Uani 1 1 d . . . . .
C2 C 0.3667(10) 0.8277(12) 0.3091(5) 0.0209(12) Uani 1 1 d . . . . .
C3 C 0.4806(10) 0.7710(13) 0.2178(4) 0.0265(14) Uani 1 1 d . . . . .
H3 H 0.619458 0.867452 0.204108 0.032 Uiso 1 1 calc R U . . .
C4 C 0.3904(10) 0.5748(12) 0.1480(5) 0.0253(13) Uani 1 1 d . . . . .
H4 H 0.463369 0.533436 0.085237 0.030 Uiso 1 1 calc R U . . .
C5 C 0.1900(10) 0.4409(12) 0.1730(5) 0.0251(13) Uani 1 1 d . . . . .
C6 C 0.0736(10) 0.4910(11) 0.2617(4) 0.0234(12) Uani 1 1 d . . . . .
H6 H -0.066031 0.393572 0.273681 0.028 Uiso 1 1 calc R U . . .
O1 O 0.0454(7) 0.7263(9) 0.4195(3) 0.0324(11) Uani 1 1 d . . . . .
H1 H 0.129850 0.824658 0.464761 0.049 Uiso 1 1 calc R U . . .
N1 N 0.4642(8) 1.0416(11) 0.3798(4) 0.0246(11) Uani 1 1 d . . . . .
O2 O 0.3599(7) 1.0995(8) 0.4582(3) 0.0304(11) Uani 1 1 d . . . . .
O3 O 0.6448(7) 1.1584(10) 0.3568(3) 0.0343(11) Uani 1 1 d . . . . .
N2 N 0.0891(9) 0.2290(11) 0.0983(4) 0.0279(12) Uani 1 1 d . . . . .
O4 O 0.2083(7) 0.1590(9) 0.0291(3) 0.0330(11) Uani 1 1 d . . . . .
O5 O -0.1096(8) 0.1351(10) 0.1115(3) 0.0363(12) Uani 1 1 d . . . . .

loop_
_atom_site_aniso_label
_atom_site_aniso_U_11
_atom_site_aniso_U_22
_atom_site_aniso_U_33
_atom_site_aniso_U_23
_atom_site_aniso_U_13
_atom_site_aniso_U_12
C1 0.021(3) 0.025(3) 0.031(3) 0.007(3) 0.008(2) 0.005(3)
C2 0.018(2) 0.017(2) 0.026(3) 0.000(2) 0.001(2) 0.000(2)
C3 0.020(3) 0.033(4) 0.027(3) 0.002(3) 0.006(2) 0.001(3)
C4 0.027(3) 0.022(3) 0.026(3) 0.003(2) 0.005(2) 0.003(3)
C5 0.028(3) 0.017(3) 0.030(3) 0.001(3) 0.005(2) -0.005(2)
C6 0.025(3) 0.017(3) 0.027(3) 0.005(3) 0.002(2) 0.000(2)
O1 0.034(2) 0.036(3) 0.029(2) -0.010(2) 0.0107(18) -0.009(2)
N1 0.025(2) 0.024(3) 0.024(2) 0.006(2) 0.000(2) 0.001(2)
O2 0.041(2) 0.025(3) 0.025(2) -0.0010(18) 0.0069(18) -0.003(2)
O3 0.034(2) 0.032(2) 0.039(2) 0.001(2) 0.0124(19) -0.015(2)
N2 0.035(3) 0.023(3) 0.026(2) 0.004(2) 0.006(2) -0.001(2)
O4 0.043(2) 0.025(2) 0.033(2) 0.000(2) 0.010(2) 0.004(2)
O5 0.039(2) 0.031(3) 0.038(2) 0.001(2) 0.007(2) -0.014(2)

loop_
_atom_type_symbol
_atom_type_description
_atom_type_scat_dispersion_real
_atom_type_scat_dispersion_imag
_atom_type_scat_source
C C 0.0033 0.0016 'International Tables Vol C Tables 4.2.6.8 and 6.1.1.4'
H H 0.0000 0.0000 'International Tables Vol C Tables 4.2.6.8 and 6.1.1.4'
N N 0.0061 0.0033 'International Tables Vol C Tables 4.2.6.8 and 6.1.1.4'
O O 0.0106 0.0060 'International Tables Vol C Tables 4.2.6.8 and 6.1.1.4'

loop_
_geom_angle_atom_site_label_1
_geom_angle_atom_site_label_2
_geom_angle_atom_site_label_3
_geom_angle
_geom_angle_site_symmetry_1
_geom_angle_site_symmetry_3
_geom_angle_publ_flag
O1 C1 C6 116.6(5) . . ?
O1 C1 C2 125.7(6) . . ?
C6 C1 C2 117.7(5) . . ?
C3 C2 C1 121.9(5) . . ?
C3 C2 N1 118.1(5) . . ?
C1 C2 N1 120.0(5) . . ?
C4 C3 C2 119.7(5) . . ?
C4 C3 H3 120.2 . . ?
C2 C3 H3 120.2 . . ?
C3 C4 C5 117.3(5) . . ?
C3 C4 H4 121.3 . . ?
C5 C4 H4 121.3 . . ?
C6 C5 C4 124.6(6) . . ?
C6 C5 N2 117.2(5) . . ?
C4 C5 N2 118.1(5) . . ?
C5 C6 C1 118.8(5) . . ?
C5 C6 H6 120.6 . . ?
C1 C6 H6 120.6 . . ?
C1 O1 H1 109.5 . . ?
O3 N1 O2 123.1(6) . . ?
O3 N1 C2 118.1(5) . . ?
O2 N1 C2 118.7(5) . . ?
O4 N2 O5 124.2(6) . . ?
O4 N2 C5 118.0(5) . . ?
O5 N2 C5 117.8(5) . . ?

loop_
_geom_bond_atom_site_label_1
_geom_bond_atom_site_label_2
_geom_bond_distance
_geom_bond_site_symmetry_2
_geom_bond_publ_flag
C1 O1 1.344(7) . ?
C1 C6 1.387(8) . ?
C1 C2 1.406(8) . ?
C2 C3 1.401(7) . ?
C2 N1 1.463(8) . ?
C3 C4 1.377(8) . ?
C3 H3 0.9500 . ?
C4 C5 1.377(8) . ?
C4 H4 0.9500 . ?
C5 C6 1.375(7) . ?
C5 N2 1.487(8) . ?
C6 H6 0.9500 . ?
O1 H1 0.8400 . ?
N1 O3 1.234(6) . ?
N1 O2 1.234(5) . ?
N2 O4 1.210(6) . ?
N2 O5 1.228(6) . ?

loop_
_geom_hbond_atom_site_label_D
_geom_hbond_atom_site_label_H
_geom_hbond_atom_site_label_A
_geom_hbond_distance_DH
_geom_hbond_distance_HA
_geom_hbond_distance_DA
_geom_hbond_angle_DHA
_geom_hbond_site_symmetry_A
_geom_hbond_publ_flag
O1 H1 O2 0.84 1.92 2.595(6) 136.4 . yes
O1 H1 N1 0.84 2.52 2.928(7) 111.1 . yes
O1 H1 O3 0.84 2.49 3.011(6) 120.8 2_646 yes
C3 H3 O5 0.95 2.45 3.364(8) 161.4 1_665 yes
C4 H4 O4 0.95 2.54 3.364(7) 145.0 2_655 yes
C6 H6 O3 0.95 2.36 3.286(7) 163.4 1_445 yes

loop_
_geom_torsion_atom_site_label_1
_geom_torsion_atom_site_label_2
_geom_torsion_atom_site_label_3
_geom_torsion_atom_site_label_4
_geom_torsion
_geom_torsion_site_symmetry_1
_geom_torsion_site_symmetry_2
_geom_torsion_site_symmetry_3
_geom_torsion_site_symmetry_4
_geom_torsion_publ_flag
O1 C1 C2 C3 179.4(6) . . . . ?
C6 C1 C2 C3 -1.8(8) . . . . ?
O1 C1 C2 N1 -0.9(8) . . . . ?
C6 C1 C2 N1 178.0(5) . . . . ?
C1 C2 C3 C4 1.2(8) . . . . ?
N1 C2 C3 C4 -178.5(5) . . . . ?
C2 C3 C4 C5 -0.5(8) . . . . ?
C3 C4 C5 C6 0.6(9) . . . . ?
C3 C4 C5 N2 179.7(5) . . . . ?
C4 C5 C6 C1 -1.2(8) . . . . ?
N2 C5 C6 C1 179.6(5) . . . . ?
O1 C1 C6 C5 -179.3(5) . . . . ?
C2 C1 C6 C5 1.7(8) . . . . ?
C3 C2 N1 O3 -1.3(8) . . . . ?
C1 C2 N1 O3 178.9(5) . . . . ?
C3 C2 N1 O2 177.4(5) . . . . ?
C1 C2 N1 O2 -2.4(7) . . . . ?
C6 C5 N2 O4 -170.0(5) . . . . ?
C4 C5 N2 O4 10.8(8) . . . . ?
C6 C5 N2 O5 9.6(7) . . . . ?
C4 C5 N2 O5 -169.7(5) . . . . ?
